data_4087451
loop_
_publ_author_name
'Engl, Pascal S.'
'Senn, Remo'
'Otth, Elisabeth'
'Togni, Antonio'

_publ_section_title
;
 Synthesis and Characterization of N-Trifluoromethyl N-Heterocyclic
 Carbene Ligands and Their Complexes
;
_journal_issue 7
_journal_name_full Organometallics
_journal_page_first 1384
_journal_paper_doi 10.1021/acs.organomet.5b00137
_journal_volume 34
_journal_year 2015
_chemical_formula_sum 'C9 H7 F3 N2 Se'
_chemical_formula_weight 279.13
_space_group_IT_number 19
_space_group_name_Hall 'P 2ac 2ab'
_space_group_name_H-M_alt 'P 21 21 21'
_symmetry_cell_setting orthorhombic
_symmetry_Int_Tables_number 19
_symmetry_space_group_name_H-M 'P 21 21 21'
_atom_sites_solution_hydrogens geom
_atom_sites_solution_primary direct
_atom_sites_solution_secondary difmap
_audit_creation_method SHELXL-97
_cell_angle_alpha 90.00
_cell_angle_beta 90.00
_cell_angle_gamma 90.00
_cell_formula_units_Z 4
_cell_length_a 4.5169(3)
_cell_length_b 13.2863(10)
_cell_length_c 15.8699(12)
_cell_measurement_reflns_used 5184
_cell_measurement_temperature 99(2)
_cell_measurement_theta_max 32.28
_cell_measurement_theta_min 2.57
_cell_volume 952.40(12)
_computing_cell_refinement 'Bruker SAINT'
_computing_data_collection 'Bruker APEX2'
_computing_data_reduction 'Bruker SAINT'
_computing_molecular_graphics 'Bruker SHELXTL'
_computing_publication_material 'Bruker SHELXTL'
_computing_structure_refinement 'SHELXL-97 (Sheldrick, 2008)'
_computing_structure_solution 'SHELXS-97 (Sheldrick, 2008)'
_diffrn_ambient_temperature 99(2)
_diffrn_measured_fraction_theta_full 0.999
_diffrn_measured_fraction_theta_max 0.999
_diffrn_measurement_device_type 'Bruker APEX-II CCD'
_diffrn_measurement_method '\f and \w scans'
_diffrn_radiation_monochromator graphite
_diffrn_radiation_source 'sealed tube'
_diffrn_radiation_type MoK\a
_diffrn_radiation_wavelength 0.71073
_diffrn_reflns_av_R_equivalents 0.0458
_diffrn_reflns_av_sigmaI/netI 0.0454
_diffrn_reflns_limit_h_max 6
_diffrn_reflns_limit_h_min -6
_diffrn_reflns_limit_k_max 18
_diffrn_reflns_limit_k_min -18
_diffrn_reflns_limit_l_max 20
_diffrn_reflns_limit_l_min -22
_diffrn_reflns_number 10495
_diffrn_reflns_theta_full 30.03
_diffrn_reflns_theta_max 30.03
_diffrn_reflns_theta_min 2.00
_exptl_absorpt_coefficient_mu 3.953
_exptl_absorpt_correction_T_max 0.7832
_exptl_absorpt_correction_T_min 0.3635
_exptl_absorpt_correction_type multi-scan
_exptl_absorpt_process_details SADABS-2004/1
_exptl_crystal_colour colourless
_exptl_crystal_density_diffrn 1.947
_exptl_crystal_density_method 'not measured'
_exptl_crystal_description needle
_exptl_crystal_F_000 544
_exptl_crystal_size_max 0.32
_exptl_crystal_size_mid 0.07
_exptl_crystal_size_min 0.07
_refine_diff_density_max 0.822
_refine_diff_density_min -0.519
_refine_diff_density_rms 0.101
_refine_ls_abs_structure_details 'Flack H D (1983), Acta Cryst. A39, 876-881'
_refine_ls_abs_structure_Flack 0.012(12)
_refine_ls_extinction_method none
_refine_ls_goodness_of_fit_ref 1.058
_refine_ls_hydrogen_treatment constr
_refine_ls_matrix_type full
_refine_ls_number_parameters 137
_refine_ls_number_reflns 2793
_refine_ls_number_restraints 0
_refine_ls_restrained_S_all 1.058
_refine_ls_R_factor_all 0.0417
_refine_ls_R_factor_gt 0.0334
_refine_ls_shift/su_max 0.001
_refine_ls_shift/su_mean 0.000
_refine_ls_structure_factor_coef Fsqd
_refine_ls_weighting_details 'calc w=1/[\s^2^(Fo^2^)+(0.0392P)^2^+0.0000P] where P=(Fo^2^+2Fc^2^)/3'
_refine_ls_weighting_scheme calc
_refine_ls_wR_factor_gt 0.0722
_refine_ls_wR_factor_ref 0.0757
_reflns_number_gt 2482
_reflns_number_total 2793
_reflns_threshold_expression >2sigma(I)
_cod_data_source_file om5b00137_si_002.cif
_cod_data_source_block Compound_6a
_cod_original_sg_symbol_H-M P2(1)2(1)2(1)
_cod_database_code 4087451

loop_
_symmetry_equiv_pos_as_xyz
'x, y, z'
'-x+1/2, -y, z+1/2'
'-x, y+1/2, -z+1/2'
'x+1/2, -y+1/2, -z'

loop_
_atom_site_label
_atom_site_type_symbol
_atom_site_fract_x
_atom_site_fract_y
_atom_site_fract_z
_atom_site_U_iso_or_equiv
_atom_site_adp_type
_atom_site_occupancy
_atom_site_symmetry_multiplicity
_atom_site_calc_flag
_atom_site_refinement_flags
Se1 Se 1.11886(7) 0.39436(2) 0.27075(2) 0.01791(9) Uani 1 1 d .
F1 F 0.7279(5) 0.35945(15) 0.00404(13) 0.0277(5) Uani 1 1 d .
F2 F 0.7195(4) 0.27683(13) 0.11973(14) 0.0228(4) Uani 1 1 d .
F3 F 1.1252(5) 0.33901(13) 0.07519(14) 0.0274(4) Uani 1 1 d .
N1 N 0.7450(5) 0.55658(17) 0.22616(18) 0.0133(5) Uani 1 1 d .
N2 N 0.7745(6) 0.44780(17) 0.12373(17) 0.0136(5) Uani 1 1 d .
C1 C 0.5623(6) 0.5919(2) 0.16223(19) 0.0125(6) Uani 1 1 d .
C2 C 0.3857(8) 0.67776(19) 0.15867(19) 0.0161(6) Uani 1 1 d .
H2 H 0.3760 0.7238 0.2044 0.019 Uiso 1 1 calc R
C3 C 0.2266(7) 0.6927(2) 0.0862(2) 0.0168(6) Uani 1 1 d .
H3 H 0.1014 0.7499 0.0818 0.020 Uiso 1 1 calc R
C4 C 0.2449(8) 0.6256(2) 0.0188(2) 0.0181(7) Uani 1 1 d .
H4 H 0.1333 0.6387 -0.0307 0.022 Uiso 1 1 calc R
C5 C 0.4219(7) 0.5403(2) 0.0223(2) 0.0163(6) Uani 1 1 d .
H5 H 0.4356 0.4952 -0.0240 0.020 Uiso 1 1 calc R
C6 C 0.5773(6) 0.5240(2) 0.09604(19) 0.0131(6) Uani 1 1 d .
C7 C 0.8384(7) 0.3566(2) 0.0810(2) 0.0177(6) Uani 1 1 d .
C8 C 0.7779(8) 0.6053(3) 0.3086(2) 0.0227(6) Uani 1 1 d .
H8A H 0.6424 0.5739 0.3491 0.034 Uiso 1 1 calc R
H8B H 0.7310 0.6771 0.3035 0.034 Uiso 1 1 calc R
H8C H 0.9822 0.5975 0.3284 0.034 Uiso 1 1 calc R
C9 C 0.8712(7) 0.46846(18) 0.20493(18) 0.0130(5) Uani 1 1 d .

loop_
_atom_site_aniso_label
_atom_site_aniso_U_11
_atom_site_aniso_U_22
_atom_site_aniso_U_33
_atom_site_aniso_U_23
_atom_site_aniso_U_13
_atom_site_aniso_U_12
Se1 0.01710(13) 0.01460(12) 0.02204(16) 0.00570(12) -0.00370(14) 0.00027(12)
F1 0.0438(13) 0.0201(9) 0.0193(11) -0.0047(8) -0.0039(10) 0.0094(9)
F2 0.0278(11) 0.0107(8) 0.0298(12) 0.0013(7) 0.0008(9) -0.0014(7)
F3 0.0227(10) 0.0195(9) 0.0399(12) -0.0081(8) 0.0081(12) 0.0040(9)
N1 0.0160(11) 0.0100(10) 0.0139(13) -0.0007(10) 0.0000(12) 0.0005(8)
N2 0.0161(12) 0.0096(11) 0.0151(14) 0.0003(9) 0.0017(11) 0.0028(9)
C1 0.0115(14) 0.0117(12) 0.0143(14) 0.0033(10) 0.0007(10) -0.0033(10)
C2 0.0187(14) 0.0115(11) 0.0181(15) 0.0014(10) 0.0034(15) -0.0034(13)
C3 0.0149(14) 0.0133(13) 0.0223(17) 0.0058(12) 0.0042(13) 0.0015(11)
C4 0.0177(14) 0.0172(15) 0.0194(17) 0.0073(12) -0.0009(13) 0.0006(12)
C5 0.0196(16) 0.0153(13) 0.0140(15) 0.0025(11) 0.0006(13) 0.0004(12)
C6 0.0134(15) 0.0102(11) 0.0156(15) 0.0019(10) 0.0017(12) 0.0009(10)
C7 0.0196(17) 0.0138(12) 0.0197(16) 0.0004(11) 0.0001(14) 0.0001(12)
C8 0.0256(15) 0.0231(15) 0.0194(16) -0.0049(15) -0.0021(13) -0.0007(15)
C9 0.0134(12) 0.0092(11) 0.0164(14) 0.0017(10) 0.0027(13) -0.0013(12)

loop_
_atom_type_symbol
_atom_type_description
_atom_type_scat_dispersion_real
_atom_type_scat_dispersion_imag
_atom_type_scat_source
C C 0.0033 0.0016 'International Tables Vol C Tables 4.2.6.8 and 6.1.1.4'
H H 0.0000 0.0000 'International Tables Vol C Tables 4.2.6.8 and 6.1.1.4'
N N 0.0061 0.0033 'International Tables Vol C Tables 4.2.6.8 and 6.1.1.4'
F F 0.0171 0.0103 'International Tables Vol C Tables 4.2.6.8 and 6.1.1.4'
Se Se -0.0929 2.2259 'International Tables Vol C Tables 4.2.6.8 and 6.1.1.4'

loop_
_geom_angle_atom_site_label_1
_geom_angle_atom_site_label_2
_geom_angle_atom_site_label_3
_geom_angle
C9 N1 C1 111.3(3)
C9 N1 C8 124.4(3)
C1 N1 C8 124.2(2)
C9 N2 C7 123.3(2)
C9 N2 C6 110.1(2)
C7 N2 C6 126.1(3)
C6 C1 N1 107.7(2)
C6 C1 C2 122.0(3)
N1 C1 C2 130.3(3)
C3 C2 C1 116.9(3)
C2 C3 C4 121.3(3)
C5 C4 C3 121.7(3)
C6 C5 C4 117.0(3)
C5 C6 C1 121.0(3)
C5 C6 N2 133.9(3)
C1 C6 N2 105.1(2)
F3 C7 F1 108.1(3)
F3 C7 F2 106.6(3)
F1 C7 F2 107.2(3)
F3 C7 N2 112.6(3)
F1 C7 N2 109.9(3)
F2 C7 N2 112.1(3)
N1 C9 N2 105.7(2)
N1 C9 Se1 126.0(2)
N2 C9 Se1 128.3(2)

loop_
_geom_bond_atom_site_label_1
_geom_bond_atom_site_label_2
_geom_bond_distance
Se1 C9 1.820(3)
F1 C7 1.320(4)
F2 C7 1.338(4)
F3 C7 1.320(4)
N1 C9 1.345(3)
N1 C1 1.390(4)
N1 C8 1.468(4)
N2 C9 1.388(4)
N2 C7 1.418(4)
N2 C6 1.419(4)
C1 C6 1.386(4)
C1 C2 1.393(4)
C2 C3 1.371(5)
C3 C4 1.394(5)
C4 C5 1.388(4)
C5 C6 1.382(4)

loop_
_geom_torsion_atom_site_label_1
_geom_torsion_atom_site_label_2
_geom_torsion_atom_site_label_3
_geom_torsion_atom_site_label_4
_geom_torsion
C9 N1 C1 C6 -1.3(3)
C8 N1 C1 C6 -177.0(3)
C9 N1 C1 C2 178.2(3)
C8 N1 C1 C2 2.6(5)
C6 C1 C2 C3 -0.2(5)
N1 C1 C2 C3 -179.7(3)
C1 C2 C3 C4 -0.9(5)
C2 C3 C4 C5 0.7(5)
C3 C4 C5 C6 0.7(5)
C4 C5 C6 C1 -1.9(4)
C4 C5 C6 N2 179.6(3)
N1 C1 C6 C5 -178.7(3)
C2 C1 C6 C5 1.7(4)
N1 C1 C6 N2 0.1(3)
C2 C1 C6 N2 -179.4(3)
C9 N2 C6 C5 179.7(3)
C7 N2 C6 C5 -8.0(5)
C9 N2 C6 C1 1.0(3)
C7 N2 C6 C1 173.4(3)
C9 N2 C7 F3 -57.0(4)
C6 N2 C7 F3 131.5(3)
C9 N2 C7 F1 -177.7(3)
C6 N2 C7 F1 10.9(4)
C9 N2 C7 F2 63.2(4)
C6 N2 C7 F2 -108.3(3)
C1 N1 C9 N2 1.9(3)
C8 N1 C9 N2 177.5(3)
C1 N1 C9 Se1 -178.5(2)
C8 N1 C9 Se1 -2.8(4)
C7 N2 C9 N1 -174.4(3)
C6 N2 C9 N1 -1.8(3)
C7 N2 C9 Se1 6.0(4)
C6 N2 C9 Se1 178.6(2)
